data_7035301
loop_
_publ_author_name
'Evans, Daniel A.'
'Lee, Lucia Myongwon'
'Vargas-Baca, Ignacio'
'Cowley, Alan H.'

_publ_section_title
;
 Photophysical tuning of the aggregation-induced emission of a series of
 para-substituted aryl bis(imino)acenaphthene zinc complexes.
;
_journal_issue 26
_journal_name_full 'Dalton transactions (Cambridge, England : 2003)'
_journal_page_first 11984
_journal_page_last 11996
_journal_paper_doi 10.1039/c5dt01529d
_journal_volume 44
_journal_year 2015
_chemical_formula_moiety 'C52 H28 Cl4 F12 N4 Zn2'
_chemical_formula_sum 'C52 H28 Cl4 F12 N4 Zn2'
_chemical_formula_weight 1209.32
_space_group_crystal_system triclinic
_space_group_IT_number 2
_space_group_name_Hall '-P 1'
_space_group_name_H-M_alt 'P -1'
_symmetry_space_group_name_Hall '-P 1'
_symmetry_space_group_name_H-M 'P -1'
_atom_sites_solution_hydrogens geom
_audit_creation_method SHELXL-2014/7
_audit_update_record
;
2015-04-22 deposited with the CCDC.
2015-06-02 downloaded from the CCDC.
;
_cell_angle_alpha 99.188(9)
_cell_angle_beta 102.008(11)
_cell_angle_gamma 114.266(13)
_cell_formula_units_Z 2
_cell_length_a 11.9861(17)
_cell_length_b 14.4270(17)
_cell_length_c 16.0295(14)
_cell_measurement_reflns_used 1100
_cell_measurement_temperature 100(2)
_cell_measurement_theta_max 64.8140
_cell_measurement_theta_min 3.5030
_cell_volume 2376.4(6)
_computing_cell_refinement 'CrysAlisPro V 1.171.37.31, Agilent Technologies'
_computing_data_collection 'CrysAlisPro V 1.171.37.31, Agilent Technologies'
_computing_data_reduction 'CrysAlisPro V 1.171.37.31, Agilent Technologies'
_computing_molecular_graphics 'XP SHELXTL/PC, Siemens Analytical'
_computing_publication_material 'XL SHELXTL/PC, Siemens Analytical'
_computing_structure_refinement 'Shelxl-2013, Sheldrick, G. M.'
_computing_structure_solution
;

SUPERFLIP.  Palatinus, L. and Chapuis, G., J. Appl. Cryst. 40, 786-790.
;
_diffrn_ambient_temperature 100(2)
_diffrn_measured_fraction_theta_full 0.998
_diffrn_measured_fraction_theta_max 0.998
_diffrn_measurement_device_type 'Agilent SuperNova with AtlasS2 detector'
_diffrn_radiation_type CuK\a
_diffrn_radiation_wavelength 1.54184
_diffrn_reflns_av_R_equivalents 0.1294
_diffrn_reflns_av_unetI/netI 0.1825
_diffrn_reflns_laue_measured_fraction_full 0.998
_diffrn_reflns_laue_measured_fraction_max 0.998
_diffrn_reflns_limit_h_max 14
_diffrn_reflns_limit_h_min -14
_diffrn_reflns_limit_k_max 12
_diffrn_reflns_limit_k_min -17
_diffrn_reflns_limit_l_max 19
_diffrn_reflns_limit_l_min -19
_diffrn_reflns_number 17656
_diffrn_reflns_point_group_measured_fraction_full 0.998
_diffrn_reflns_point_group_measured_fraction_max 0.998
_diffrn_reflns_theta_full 67.498
_diffrn_reflns_theta_max 67.498
_diffrn_reflns_theta_min 2.931
_diffrn_source 'sealed X-ray source'
_exptl_absorpt_coefficient_mu 4.116
_exptl_absorpt_correction_T_max 1.00000
_exptl_absorpt_correction_T_min 0.44297
_exptl_absorpt_correction_type multi-scan
_exptl_absorpt_process_details
;
CrysAlisPro, Agilent Technologies,
Version 1.171.37.31 (release 14-01-2014 CrysAlis171 .NET)
(compiled Jan 14 2014,18:38:05)
Empirical absorption correction using spherical harmonics,
 implemented in SCALE3 ABSPACK scaling algorithm.
;
_exptl_crystal_colour yellow
_exptl_crystal_density_diffrn 1.690
_exptl_crystal_description chip
_exptl_crystal_F_000 1208
_exptl_crystal_size_max 0.10
_exptl_crystal_size_mid 0.04
_exptl_crystal_size_min 0.03
_refine_diff_density_max 0.851
_refine_diff_density_min -1.056
_refine_diff_density_rms 0.147
_refine_ls_extinction_method none
_refine_ls_goodness_of_fit_ref 1.082
_refine_ls_hydrogen_treatment constr
_refine_ls_matrix_type full
_refine_ls_number_parameters 667
_refine_ls_number_reflns 8564
_refine_ls_number_restraints 0
_refine_ls_restrained_S_all 1.082
_refine_ls_R_factor_all 0.1975
_refine_ls_R_factor_gt 0.1127
_refine_ls_shift/su_max 0.000
_refine_ls_shift/su_mean 0.000
_refine_ls_structure_factor_coef Fsqd
_refine_ls_weighting_details 'w=1/[\s^2^(Fo^2^)+(0.1008P)^2^+21.7325P] where P=(Fo^2^+2Fc^2^)/3'
_refine_ls_weighting_scheme calc
_refine_ls_wR_factor_gt 0.2856
_refine_ls_wR_factor_ref 0.3387
_reflns_Friedel_coverage 0.000
_reflns_number_gt 4159
_reflns_number_total 8564
_reflns_threshold_expression 'I > 2\s(I)'
_cod_data_source_file c5dt01529d2.cif
_cod_data_source_block shelxl
_cod_depositor_comments 'Adding full bibliography for 7035288--7035302.cif.'
_cod_original_cell_volume 2376.4(5)
_cod_database_code 7035301
_shelx_shelxl_version_number 2014/7
_shelx_space_group_comment
;
The symmetry employed for this shelxl refinement is uniquely defined
by the following loop, which should always be used as a source of
symmetry information in preference to the above space-group names.
They are only intended as comments.
;

loop_
_space_group_symop_operation_xyz
'x, y, z'
'-x, -y, -z'

loop_
_atom_site_label
_atom_site_type_symbol
_atom_site_fract_x
_atom_site_fract_y
_atom_site_fract_z
_atom_site_U_iso_or_equiv
_atom_site_adp_type
_atom_site_occupancy
_atom_site_site_symmetry_order
_atom_site_calc_flag
_atom_site_refinement_flags_posn
_atom_site_refinement_flags_adp
C1 C -0.2452(12) 0.0557(10) 0.6055(9) 0.030(3) Uani 1 1 d . .
C2 C -0.3405(13) 0.0944(11) 0.6082(8) 0.032(3) Uani 1 1 d . .
C3 C -0.3513(17) 0.1833(13) 0.5966(10) 0.050(4) Uani 1 1 d . .
H3 H -0.2844 0.2384 0.5869 0.060 Uiso 1 1 calc R U
C4 C -0.4625(17) 0.1899(14) 0.5993(11) 0.058(5) Uani 1 1 d . .
H4 H -0.4715 0.2478 0.5872 0.069 Uiso 1 1 calc R U
C5 C -0.5596(15) 0.1144(12) 0.6191(11) 0.047(4) Uani 1 1 d . .
H5 H -0.6299 0.1245 0.6243 0.057 Uiso 1 1 calc R U
C6 C -0.5554(15) 0.0205(12) 0.6319(10) 0.044(4) Uani 1 1 d . .
C7 C -0.4458(14) 0.0100(11) 0.6231(10) 0.039(3) Uani 1 1 d . .
C8 C -0.6504(16) -0.0698(15) 0.6484(11) 0.058(5) Uani 1 1 d . .
H8 H -0.7249 -0.0687 0.6557 0.070 Uiso 1 1 calc R U
C9 C -0.6339(15) -0.1560(13) 0.6534(11) 0.049(4) Uani 1 1 d . .
H9 H -0.6984 -0.2133 0.6627 0.058 Uiso 1 1 calc R U
C10 C -0.5233(15) -0.1620(12) 0.6452(9) 0.044(4) Uani 1 1 d . .
H10 H -0.5144 -0.2223 0.6492 0.053 Uiso 1 1 calc R U
C11 C -0.4262(13) -0.0768(11) 0.6311(10) 0.036(3) Uani 1 1 d . .
C12 C -0.3020(14) -0.0551(10) 0.6189(9) 0.034(3) Uani 1 1 d . .
C13 C -0.0679(13) 0.2024(9) 0.5941(10) 0.033(3) Uani 1 1 d . .
C14 C -0.0478(14) 0.2212(10) 0.5145(10) 0.036(3) Uani 1 1 d . .
H14 H -0.0823 0.1653 0.4634 0.043 Uiso 1 1 calc R U
C15 C 0.0230(15) 0.3226(12) 0.5119(11) 0.046(4) Uani 1 1 d . .
H15 H 0.0381 0.3359 0.4594 0.055 Uiso 1 1 calc R U
C16 C 0.0716(15) 0.4043(11) 0.5875(10) 0.041(3) Uani 1 1 d . .
C17 C 0.0492(14) 0.3850(11) 0.6669(10) 0.042(4) Uani 1 1 d . .
H17 H 0.0826 0.4408 0.7179 0.051 Uiso 1 1 calc R U
C18 C -0.0208(15) 0.2851(10) 0.6691(10) 0.039(3) Uani 1 1 d . .
H18 H -0.0374 0.2720 0.7214 0.047 Uiso 1 1 calc R U
C19 C 0.1606(17) 0.5173(11) 0.5886(12) 0.049(4) Uani 1 1 d . .
C20 C -0.2768(15) -0.2077(12) 0.6285(10) 0.044(4) Uani 1 1 d . .
C21 C -0.3064(15) -0.2944(11) 0.5605(11) 0.047(4) Uani 1 1 d . .
H21 H -0.3059 -0.2883 0.5037 0.056 Uiso 1 1 calc R U
C22 C -0.3367(16) -0.3903(11) 0.5795(10) 0.047(4) Uani 1 1 d . .
H22 H -0.3552 -0.4494 0.5353 0.057 Uiso 1 1 calc R U
C23 C -0.3399(15) -0.3995(11) 0.6664(11) 0.044(4) Uani 1 1 d . .
C24 C -0.3065(16) -0.3114(11) 0.7315(10) 0.046(4) Uani 1 1 d . .
H24 H -0.3042 -0.3159 0.7890 0.055 Uiso 1 1 calc R U
C25 C -0.2759(14) -0.2146(10) 0.7127(9) 0.037(3) Uani 1 1 d . .
H25 H -0.2549 -0.1549 0.7572 0.044 Uiso 1 1 calc R U
C26 C -0.3776(18) -0.5045(13) 0.6844(14) 0.060(5) Uani 1 1 d . .
C27 C 0.3036(12) 0.0983(9) 0.8785(9) 0.028(3) Uani 1 1 d . .
C28 C 0.4288(13) 0.1309(10) 0.8647(9) 0.031(3) Uani 1 1 d . .
C29 C 0.5170(12) 0.2211(10) 0.8522(9) 0.033(3) Uani 1 1 d . .
H29 H 0.5009 0.2788 0.8510 0.040 Uiso 1 1 calc R U
C30 C 0.6332(14) 0.2245(11) 0.8411(10) 0.040(3) Uani 1 1 d . .
H30 H 0.6897 0.2830 0.8278 0.049 Uiso 1 1 calc R U
C31 C 0.6649(14) 0.1442(10) 0.8493(10) 0.038(3) Uani 1 1 d . .
H31 H 0.7446 0.1517 0.8460 0.046 Uiso 1 1 calc R U
C32 C 0.5773(13) 0.0504(11) 0.8627(9) 0.035(3) Uani 1 1 d . .
C33 C 0.4611(13) 0.0471(9) 0.8700(9) 0.032(3) Uani 1 1 d . .
C34 C 0.5951(14) -0.0365(11) 0.8740(9) 0.038(3) Uani 1 1 d . .
H34 H 0.6717 -0.0370 0.8714 0.045 Uiso 1 1 calc R U
C35 C 0.5021(15) -0.1224(12) 0.8891(10) 0.042(4) Uani 1 1 d . .
H35 H 0.5181 -0.1788 0.8970 0.050 Uiso 1 1 calc R U
C36 C 0.3842(15) -0.1267(11) 0.8929(10) 0.040(3) Uani 1 1 d . .
H36 H 0.3229 -0.1855 0.9028 0.047 Uiso 1 1 calc R U
C37 C 0.3596(13) -0.0437(9) 0.8817(8) 0.027(3) Uani 1 1 d . .
C38 C 0.2561(14) -0.0152(10) 0.8843(9) 0.033(3) Uani 1 1 d . .
C39 C 0.2651(13) 0.2471(10) 0.8838(10) 0.034(3) Uani 1 1 d . .
C40 C 0.2783(15) 0.3202(11) 0.9567(10) 0.042(4) Uani 1 1 d . .
H40 H 0.2624 0.2997 1.0069 0.051 Uiso 1 1 calc R U
C41 C 0.3151(15) 0.4237(10) 0.9554(10) 0.041(3) Uani 1 1 d . .
H41 H 0.3306 0.4742 1.0062 0.049 Uiso 1 1 calc R U
C42 C 0.3290(15) 0.4525(10) 0.8789(10) 0.043(4) Uani 1 1 d . .
C43 C 0.3087(15) 0.3784(10) 0.8037(10) 0.041(3) Uani 1 1 d . .
H43 H 0.3184 0.3981 0.7522 0.049 Uiso 1 1 calc R U
C44 C 0.2732(14) 0.2728(10) 0.8052(9) 0.037(3) Uani 1 1 d . .
H44 H 0.2555 0.2215 0.7543 0.045 Uiso 1 1 calc R U
C45 C 0.3699(17) 0.5634(12) 0.8762(12) 0.053(4) Uani 1 1 d . .
C46 C 0.0912(13) -0.1764(9) 0.8841(10) 0.033(3) Uani 1 1 d . .
C47 C 0.0785(13) -0.2089(9) 0.9594(9) 0.030(3) Uani 1 1 d . .
H47 H 0.1032 -0.1600 1.0135 0.037 Uiso 1 1 calc R U
C48 C 0.0277(14) -0.3170(11) 0.9525(9) 0.038(3) Uani 1 1 d . .
H48 H 0.0170 -0.3412 1.0021 0.046 Uiso 1 1 calc R U
C49 C -0.0069(15) -0.3882(11) 0.8706(10) 0.039(3) Uani 1 1 d . .
C50 C 0.0035(15) -0.3543(11) 0.7971(10) 0.042(3) Uani 1 1 d . .
H50 H -0.0244 -0.4029 0.7422 0.050 Uiso 1 1 calc R U
C51 C 0.0562(14) -0.2463(10) 0.8043(10) 0.039(3) Uani 1 1 d . .
H51 H 0.0674 -0.2222 0.7547 0.047 Uiso 1 1 calc R U
C52 C -0.0572(17) -0.5051(12) 0.8647(11) 0.051(4) Uani 1 1 d . .
Cl1 Cl -0.1355(3) -0.1139(3) 0.4408(2) 0.0368(8) Uani 1 1 d . .
Cl2 Cl 0.0590(4) -0.0593(3) 0.6876(2) 0.0405(8) Uani 1 1 d . .
Cl3 Cl -0.0721(3) 0.0850(3) 0.8228(2) 0.0340(7) Uani 1 1 d . .
Cl4 Cl 0.1316(3) 0.1111(2) 1.0619(2) 0.0334(7) Uani 1 1 d . .
F1 F 0.2854(10) 0.5442(8) 0.6224(8) 0.073(3) Uani 1 1 d . .
F2 F 0.1383(11) 0.5888(7) 0.6371(7) 0.067(3) Uani 1 1 d . .
F3 F 0.1459(10) 0.5312(7) 0.5067(7) 0.059(3) Uani 1 1 d . .
F4 F -0.3456(11) -0.4998(7) 0.7685(7) 0.065(3) Uani 1 1 d . .
F5 F -0.3211(11) -0.5571(7) 0.6441(8) 0.069(3) Uani 1 1 d . .
F6 F -0.5024(10) -0.5704(7) 0.6480(7) 0.064(3) Uani 1 1 d . .
F7 F 0.2838(10) 0.5822(7) 0.8278(8) 0.079(4) Uani 1 1 d . .
F8 F 0.4721(12) 0.6008(8) 0.8437(9) 0.089(4) Uani 1 1 d . .
F9 F 0.4127(12) 0.6323(7) 0.9558(7) 0.076(4) Uani 1 1 d . .
F10 F -0.1291(10) -0.5664(6) 0.7823(6) 0.055(2) Uani 1 1 d . .
F11 F -0.1243(11) -0.5331(7) 0.9221(7) 0.063(3) Uani 1 1 d . .
F12 F 0.0412(10) -0.5308(7) 0.8881(7) 0.064(3) Uani 1 1 d . .
N1 N -0.1355(11) 0.0929(8) 0.5973(8) 0.035(3) Uani 1 1 d . .
N2 N -0.2366(12) -0.1041(9) 0.6126(8) 0.037(3) Uani 1 1 d . .
N3 N 0.2319(11) 0.1414(8) 0.8902(7) 0.030(2) Uani 1 1 d . .
N4 N 0.1419(10) -0.0649(8) 0.8891(7) 0.028(2) Uani 1 1 d . .
Zn1 Zn -0.05627(18) -0.01425(14) 0.58895(12) 0.0341(5) Uani 1 1 d . .
Zn2 Zn 0.05080(18) 0.03168(14) 0.90809(12) 0.0326(5) Uani 1 1 d . .

loop_
_atom_site_aniso_label
_atom_site_aniso_U_11
_atom_site_aniso_U_22
_atom_site_aniso_U_33
_atom_site_aniso_U_23
_atom_site_aniso_U_13
_atom_site_aniso_U_12
C1 0.025(7) 0.038(7) 0.032(7) 0.009(6) 0.015(6) 0.016(6)
C2 0.034(8) 0.044(7) 0.021(7) 0.011(6) 0.006(6) 0.020(6)
C3 0.054(10) 0.056(9) 0.046(10) 0.006(8) 0.010(8) 0.037(8)
C4 0.052(11) 0.071(11) 0.044(10) -0.003(8) -0.011(8) 0.042(9)
C5 0.036(9) 0.061(10) 0.048(10) 0.002(8) 0.017(8) 0.029(8)
C6 0.036(8) 0.061(9) 0.030(8) -0.008(7) -0.003(7) 0.030(7)
C7 0.027(8) 0.048(8) 0.032(8) 0.005(6) 0.011(6) 0.010(6)
C8 0.028(9) 0.086(13) 0.043(10) -0.001(9) 0.014(8) 0.014(8)
C9 0.037(9) 0.054(9) 0.053(10) 0.008(8) 0.025(8) 0.015(7)
C10 0.047(9) 0.049(9) 0.022(7) 0.003(6) 0.006(7) 0.015(7)
C11 0.027(7) 0.042(8) 0.038(8) 0.012(6) 0.004(6) 0.018(6)
C12 0.040(8) 0.035(7) 0.027(7) 0.006(6) 0.018(7) 0.015(6)
C13 0.028(7) 0.022(6) 0.055(9) 0.020(6) 0.014(7) 0.013(5)
C14 0.042(8) 0.032(7) 0.046(9) 0.020(6) 0.029(7) 0.018(6)
C15 0.050(10) 0.053(9) 0.049(10) 0.024(8) 0.023(8) 0.031(8)
C16 0.048(9) 0.044(8) 0.046(9) 0.022(7) 0.018(8) 0.030(7)
C17 0.042(9) 0.037(8) 0.045(9) 0.000(7) 0.010(7) 0.021(7)
C18 0.048(9) 0.038(8) 0.037(8) 0.011(6) 0.015(7) 0.024(7)
C19 0.054(11) 0.034(8) 0.057(11) 0.009(7) 0.015(9) 0.021(7)
C20 0.036(8) 0.061(9) 0.043(9) 0.025(8) 0.011(7) 0.027(7)
C21 0.047(10) 0.038(8) 0.048(10) 0.005(7) 0.014(8) 0.015(7)
C22 0.062(11) 0.035(8) 0.041(9) 0.008(7) 0.021(8) 0.017(7)
C23 0.047(9) 0.035(8) 0.052(10) 0.020(7) 0.021(8) 0.016(7)
C24 0.053(10) 0.045(8) 0.034(8) 0.010(7) 0.010(8) 0.019(7)
C25 0.046(9) 0.031(7) 0.027(7) 0.009(6) 0.006(7) 0.014(6)
C26 0.057(12) 0.053(10) 0.075(14) 0.028(10) 0.021(11) 0.025(9)
C27 0.025(7) 0.024(6) 0.032(7) 0.008(5) 0.010(6) 0.008(5)
C28 0.030(7) 0.037(7) 0.030(7) 0.012(6) 0.011(6) 0.018(6)
C29 0.025(7) 0.030(7) 0.042(8) 0.016(6) 0.005(6) 0.010(5)
C30 0.033(8) 0.048(8) 0.042(9) 0.018(7) 0.020(7) 0.014(7)
C31 0.030(8) 0.041(8) 0.048(9) 0.018(7) 0.013(7) 0.018(6)
C32 0.033(8) 0.053(8) 0.026(7) 0.011(6) 0.011(6) 0.024(7)
C33 0.034(8) 0.025(6) 0.032(7) 0.004(5) 0.014(6) 0.008(6)
C34 0.036(8) 0.047(8) 0.034(8) 0.008(6) 0.011(7) 0.023(7)
C35 0.045(9) 0.048(8) 0.047(9) 0.016(7) 0.020(8) 0.032(7)
C36 0.041(8) 0.037(7) 0.050(9) 0.017(7) 0.022(8) 0.020(6)
C37 0.033(7) 0.032(7) 0.018(6) 0.004(5) 0.006(6) 0.019(6)
C38 0.045(9) 0.040(7) 0.031(7) 0.016(6) 0.015(7) 0.030(7)
C39 0.031(7) 0.029(7) 0.045(9) 0.016(6) 0.010(7) 0.014(6)
C40 0.050(9) 0.043(8) 0.035(8) 0.009(7) 0.017(8) 0.021(7)
C41 0.052(9) 0.030(7) 0.047(9) 0.012(6) 0.019(8) 0.022(7)
C42 0.054(10) 0.023(7) 0.048(9) 0.012(6) 0.018(8) 0.013(6)
C43 0.053(10) 0.031(7) 0.037(8) 0.007(6) 0.013(7) 0.020(7)
C44 0.042(8) 0.035(7) 0.035(8) 0.008(6) 0.011(7) 0.020(6)
C45 0.059(11) 0.033(8) 0.065(12) 0.018(8) 0.017(10) 0.018(8)
C46 0.035(8) 0.022(6) 0.046(9) 0.015(6) 0.015(7) 0.014(6)
C47 0.037(8) 0.027(6) 0.030(7) 0.012(6) 0.011(6) 0.016(6)
C48 0.040(8) 0.041(8) 0.034(8) 0.021(6) 0.012(7) 0.015(6)
C49 0.045(9) 0.040(8) 0.043(9) 0.024(7) 0.022(8) 0.022(7)
C50 0.048(9) 0.040(8) 0.038(9) 0.010(7) 0.011(7) 0.022(7)
C51 0.044(9) 0.031(7) 0.042(9) 0.019(6) 0.014(7) 0.013(6)
C52 0.060(11) 0.048(9) 0.050(11) 0.020(8) 0.027(9) 0.022(8)
Cl1 0.0345(18) 0.0485(19) 0.0339(18) 0.0135(15) 0.0123(15) 0.0233(15)
Cl2 0.049(2) 0.056(2) 0.0350(19) 0.0210(16) 0.0168(17) 0.0358(18)
Cl3 0.0347(18) 0.0425(17) 0.0314(17) 0.0139(14) 0.0123(15) 0.0214(14)
Cl4 0.0349(18) 0.0385(17) 0.0304(17) 0.0120(14) 0.0120(15) 0.0184(14)
F1 0.045(6) 0.059(6) 0.108(10) 0.037(6) 0.017(6) 0.015(5)
F2 0.085(8) 0.048(5) 0.079(8) 0.028(5) 0.037(7) 0.031(5)
F3 0.071(7) 0.056(5) 0.060(6) 0.035(5) 0.024(5) 0.030(5)
F4 0.094(8) 0.052(5) 0.055(6) 0.029(5) 0.023(6) 0.034(5)
F5 0.084(8) 0.041(5) 0.099(9) 0.028(5) 0.046(7) 0.033(5)
F6 0.056(6) 0.044(5) 0.072(7) 0.023(5) 0.010(6) 0.007(5)
F7 0.069(7) 0.040(5) 0.111(10) 0.028(6) -0.006(7) 0.024(5)
F8 0.100(9) 0.052(6) 0.159(13) 0.057(7) 0.089(10) 0.042(6)
F9 0.120(10) 0.036(5) 0.049(6) 0.012(4) 0.012(6) 0.020(5)
F10 0.074(7) 0.032(4) 0.052(6) 0.013(4) 0.018(5) 0.018(4)
F11 0.086(8) 0.040(5) 0.063(7) 0.025(5) 0.039(6) 0.018(5)
F12 0.079(7) 0.041(5) 0.077(7) 0.028(5) 0.020(6) 0.031(5)
N1 0.033(7) 0.037(6) 0.043(7) 0.013(5) 0.016(6) 0.020(5)
N2 0.043(7) 0.037(6) 0.036(7) 0.016(5) 0.016(6) 0.020(6)
N3 0.034(6) 0.028(5) 0.030(6) 0.014(5) 0.014(5) 0.012(5)
N4 0.025(6) 0.028(5) 0.035(6) 0.015(5) 0.011(5) 0.014(5)
Zn1 0.0361(11) 0.0427(10) 0.0333(11) 0.0160(8) 0.0139(9) 0.0238(9)
Zn2 0.0331(10) 0.0360(10) 0.0357(11) 0.0147(8) 0.0131(9) 0.0194(8)

loop_
_atom_type_symbol
_atom_type_description
_atom_type_scat_dispersion_real
_atom_type_scat_dispersion_imag
_atom_type_scat_source
C C 0.0181 0.0091 'International Tables Vol C Tables 4.2.6.8 and 6.1.1.4'
H H 0.0000 0.0000 'International Tables Vol C Tables 4.2.6.8 and 6.1.1.4'
Cl Cl 0.3639 0.7018 'International Tables Vol C Tables 4.2.6.8 and 6.1.1.4'
F F 0.0727 0.0534 'International Tables Vol C Tables 4.2.6.8 and 6.1.1.4'
N N 0.0311 0.0180 'International Tables Vol C Tables 4.2.6.8 and 6.1.1.4'
Zn Zn -1.5491 0.6778 'International Tables Vol C Tables 4.2.6.8 and 6.1.1.4'

loop_
_geom_angle_atom_site_label_1
_geom_angle_atom_site_label_2
_geom_angle_atom_site_label_3
_geom_angle
_geom_angle_site_symmetry_3
N1 C1 C2 135.1(12) .
N1 C1 C12 118.1(12) .
C2 C1 C12 106.8(11) .
C3 C2 C7 119.2(14) .
C3 C2 C1 135.8(14) .
C7 C2 C1 104.9(11) .
C2 C3 C4 119.4(16) .
C5 C4 C3 122.4(16) .
C4 C5 C6 121.3(14) .
C7 C6 C5 116.5(15) .
C7 C6 C8 114.0(14) .
C5 C6 C8 129.4(14) .
C11 C7 C6 124.8(13) .
C11 C7 C2 114.2(13) .
C6 C7 C2 120.9(14) .
C9 C8 C6 121.6(15) .
C8 C9 C10 122.2(15) .
C11 C10 C9 119.4(15) .
C10 C11 C7 118.0(13) .
C10 C11 C12 134.9(13) .
C7 C11 C12 107.1(12) .
N2 C12 C11 137.1(13) .
N2 C12 C1 115.9(12) .
C11 C12 C1 106.9(11) .
C18 C13 C14 120.5(12) .
C18 C13 N1 120.6(12) .
C14 C13 N1 118.8(12) .
C15 C14 C13 119.6(14) .
C14 C15 C16 119.5(14) .
C17 C16 C15 120.7(14) .
C17 C16 C19 118.6(14) .
C15 C16 C19 120.6(14) .
C18 C17 C16 119.7(14) .
C17 C18 C13 120.0(14) .
F1 C19 F2 106.7(14) .
F1 C19 F3 106.1(14) .
F2 C19 F3 106.8(12) .
F1 C19 C16 112.9(12) .
F2 C19 C16 111.7(13) .
F3 C19 C16 112.2(13) .
C25 C20 C21 122.0(14) .
C25 C20 N2 118.1(14) .
C21 C20 N2 119.8(14) .
C22 C21 C20 118.1(15) .
C21 C22 C23 120.6(14) .
C24 C23 C22 119.1(13) .
C24 C23 C26 121.3(15) .
C22 C23 C26 119.6(15) .
C23 C24 C25 120.4(14) .
C20 C25 C24 119.7(14) .
F4 C26 F6 108.6(15) .
F4 C26 F5 107.1(14) .
F6 C26 F5 102.7(15) .
F4 C26 C23 114.1(16) .
F6 C26 C23 113.1(15) .
F5 C26 C23 110.4(14) .
N3 C27 C28 136.5(11) .
N3 C27 C38 116.4(11) .
C28 C27 C38 107.0(11) .
C29 C28 C33 118.1(12) .
C29 C28 C27 134.8(12) .
C33 C28 C27 107.1(11) .
C28 C29 C30 118.7(12) .
C31 C30 C29 122.4(12) .
C30 C31 C32 120.5(13) .
C34 C32 C33 116.1(13) .
C34 C32 C31 127.7(13) .
C33 C32 C31 116.1(12) .
C32 C33 C28 124.1(12) .
C32 C33 C37 123.3(12) .
C28 C33 C37 112.6(12) .
C35 C34 C32 121.7(13) .
C34 C35 C36 121.7(13) .
C37 C36 C35 119.8(13) .
C36 C37 C33 117.2(12) .
C36 C37 C38 136.9(13) .
C33 C37 C38 105.7(11) .
N4 C38 C37 133.9(12) .
N4 C38 C27 118.7(11) .
C37 C38 C27 107.4(12) .
C44 C39 C40 120.8(12) .
C44 C39 N3 121.3(12) .
C40 C39 N3 117.7(12) .
C41 C40 C39 120.1(14) .
C40 C41 C42 120.0(14) .
C41 C42 C43 120.3(12) .
C41 C42 C45 121.0(14) .
C43 C42 C45 118.6(14) .
C42 C43 C44 119.8(14) .
C39 C44 C43 118.6(13) .
F7 C45 F9 105.3(14) .
F7 C45 F8 104.5(14) .
F9 C45 F8 103.0(14) .
F7 C45 C42 116.3(15) .
F9 C45 C42 114.0(14) .
F8 C45 C42 112.4(14) .
C47 C46 C51 121.8(11) .
C47 C46 N4 119.6(12) .
C51 C46 N4 118.6(12) .
C46 C47 C48 118.5(12) .
C49 C48 C47 119.4(12) .
C50 C49 C48 120.9(13) .
C50 C49 C52 120.2(14) .
C48 C49 C52 118.9(12) .
C49 C50 C51 119.6(14) .
C46 C51 C50 119.8(13) .
F10 C52 F11 109.8(13) .
F10 C52 F12 106.5(13) .
F11 C52 F12 104.6(13) .
F10 C52 C49 112.1(13) .
F11 C52 C49 111.9(13) .
F12 C52 C49 111.6(14) .
Zn1 Cl1 Zn1 90.04(13) 2_556
Zn2 Cl4 Zn2 92.94(13) 2_557
C1 N1 C13 121.8(11) .
C1 N1 Zn1 114.8(9) .
C13 N1 Zn1 123.4(8) .
C12 N2 C20 121.2(12) .
C12 N2 Zn1 114.0(9) .
C20 N2 Zn1 124.6(9) .
C27 N3 C39 121.4(11) .
C27 N3 Zn2 112.6(8) .
C39 N3 Zn2 125.8(9) .
C38 N4 C46 118.7(11) .
C38 N4 Zn2 113.9(8) .
C46 N4 Zn2 127.3(8) .
N1 Zn1 N2 77.0(4) .
N1 Zn1 Cl2 134.8(3) .
N2 Zn1 Cl2 94.9(3) .
N1 Zn1 Cl1 106.7(3) .
N2 Zn1 Cl1 91.9(3) .
Cl2 Zn1 Cl1 118.11(14) .
N1 Zn1 Cl1 92.3(3) 2_556
N2 Zn1 Cl1 169.2(3) 2_556
Cl2 Zn1 Cl1 93.60(14) 2_556
Cl1 Zn1 Cl1 89.96(13) 2_556
N4 Zn2 N3 77.7(4) .
N4 Zn2 Cl3 137.4(3) .
N3 Zn2 Cl3 94.7(3) .
N4 Zn2 Cl4 103.3(3) .
N3 Zn2 Cl4 90.8(3) .
Cl3 Zn2 Cl4 118.84(13) .
N4 Zn2 Cl4 92.5(3) 2_557
N3 Zn2 Cl4 169.2(3) 2_557
Cl3 Zn2 Cl4 95.68(13) 2_557
Cl4 Zn2 Cl4 87.06(13) 2_557

loop_
_geom_bond_atom_site_label_1
_geom_bond_atom_site_label_2
_geom_bond_distance
_geom_bond_site_symmetry_2
C1 N1 1.245(16) .
C1 C2 1.468(18) .
C1 C12 1.529(17) .
C2 C3 1.378(19) .
C2 C7 1.445(19) .
C3 C4 1.38(2) .
C4 C5 1.37(2) .
C5 C6 1.42(2) .
C6 C7 1.42(2) .
C6 C8 1.44(2) .
C7 C11 1.385(19) .
C8 C9 1.35(2) .
C9 C10 1.40(2) .
C10 C11 1.39(2) .
C11 C12 1.453(19) .
C12 N2 1.261(17) .
C13 C18 1.377(19) .
C13 C14 1.395(18) .
C13 N1 1.465(15) .
C14 C15 1.368(18) .
C15 C16 1.37(2) .
C16 C17 1.40(2) .
C16 C19 1.53(2) .
C17 C18 1.348(19) .
C19 F1 1.342(19) .
C19 F2 1.340(18) .
C19 F3 1.345(19) .
C20 C25 1.368(19) .
C20 C21 1.38(2) .
C20 N2 1.452(17) .
C21 C22 1.381(19) .
C22 C23 1.43(2) .
C23 C24 1.36(2) .
C23 C26 1.49(2) .
C24 C25 1.391(18) .
C26 F4 1.31(2) .
C26 F6 1.33(2) .
C26 F5 1.38(2) .
C27 N3 1.278(16) .
C27 C28 1.453(18) .
C27 C38 1.523(17) .
C28 C29 1.376(17) .
C28 C33 1.422(18) .
C29 C30 1.423(19) .
C30 C31 1.376(19) .
C31 C32 1.414(19) .
C32 C34 1.388(19) .
C32 C33 1.403(19) .
C33 C37 1.448(17) .
C34 C35 1.38(2) .
C35 C36 1.40(2) .
C36 C37 1.375(17) .
C37 C38 1.464(18) .
C38 N4 1.283(17) .
C39 C44 1.380(18) .
C39 C40 1.376(19) .
C39 N3 1.437(15) .
C40 C41 1.377(18) .
C41 C42 1.38(2) .
C42 C43 1.38(2) .
C42 C45 1.480(18) .
C43 C44 1.409(18) .
C45 F7 1.30(2) .
C45 F9 1.335(19) .
C45 F8 1.37(2) .
C46 C47 1.378(18) .
C46 C51 1.36(2) .
C46 N4 1.448(15) .
C47 C48 1.397(17) .
C48 C49 1.39(2) .
C49 C50 1.355(18) .
C49 C52 1.519(19) .
C50 C51 1.394(18) .
C52 F10 1.340(19) .
C52 F11 1.347(17) .
C52 F12 1.37(2) .
Cl1 Zn1 2.337(4) .
Cl1 Zn1 2.484(4) 2_556
Cl2 Zn1 2.234(4) .
Cl3 Zn2 2.249(4) .
Cl4 Zn2 2.350(4) .
Cl4 Zn2 2.512(4) 2_557
N1 Zn1 2.121(11) .
N2 Zn1 2.166(12) .
N3 Zn2 2.209(10) .
N4 Zn2 2.117(10) .
Zn1 Cl1 2.484(4) 2_556
Zn2 Cl4 2.512(4) 2_557

loop_
_geom_torsion_atom_site_label_1
_geom_torsion_atom_site_label_2
_geom_torsion_atom_site_label_3
_geom_torsion_atom_site_label_4
_geom_torsion
N1 C1 C2 C3 6(3)
C12 C1 C2 C3 -176.1(16)
N1 C1 C2 C7 -177.7(16)
C12 C1 C2 C7 0.4(14)
C7 C2 C3 C4 0(2)
C1 C2 C3 C4 176.1(16)
C2 C3 C4 C5 4(3)
C3 C4 C5 C6 -5(3)
C4 C5 C6 C7 0(2)
C4 C5 C6 C8 -176.3(16)
C5 C6 C7 C11 -178.4(14)
C8 C6 C7 C11 -1(2)
C5 C6 C7 C2 4(2)
C8 C6 C7 C2 -178.7(13)
C3 C2 C7 C11 178.0(13)
C1 C2 C7 C11 0.8(17)
C3 C2 C7 C6 -4(2)
C1 C2 C7 C6 178.4(13)
C7 C6 C8 C9 -1(2)
C5 C6 C8 C9 175.7(16)
C6 C8 C9 C10 2(3)
C8 C9 C10 C11 0(2)
C9 C10 C11 C7 -2(2)
C9 C10 C11 C12 -179.3(16)
C6 C7 C11 C10 3(2)
C2 C7 C11 C10 -179.8(13)
C6 C7 C11 C12 -179.1(14)
C2 C7 C11 C12 -1.7(17)
C10 C11 C12 N2 4(3)
C7 C11 C12 N2 -174.1(17)
C10 C11 C12 C1 179.4(16)
C7 C11 C12 C1 1.8(15)
N1 C1 C12 N2 -6(2)
C2 C1 C12 N2 175.5(12)
N1 C1 C12 C11 177.1(13)
C2 C1 C12 C11 -1.4(15)
C18 C13 C14 C15 2(2)
N1 C13 C14 C15 -175.4(12)
C13 C14 C15 C16 -1(2)
C14 C15 C16 C17 0(2)
C14 C15 C16 C19 174.8(14)
C15 C16 C17 C18 0(2)
C19 C16 C17 C18 -175.1(14)
C16 C17 C18 C13 1(2)
C14 C13 C18 C17 -2(2)
N1 C13 C18 C17 175.2(13)
C17 C16 C19 F1 77.7(18)
C15 C16 C19 F1 -97.3(18)
C17 C16 C19 F2 -43(2)
C15 C16 C19 F2 142.4(15)
C17 C16 C19 F3 -162.5(13)
C15 C16 C19 F3 22(2)
C25 C20 C21 C22 0(2)
N2 C20 C21 C22 176.2(14)
C20 C21 C22 C23 1(3)
C21 C22 C23 C24 -3(3)
C21 C22 C23 C26 177.7(16)
C22 C23 C24 C25 3(3)
C26 C23 C24 C25 -177.7(15)
C21 C20 C25 C24 -1(2)
N2 C20 C25 C24 -176.3(14)
C23 C24 C25 C20 -1(2)
C24 C23 C26 F4 -16(2)
C22 C23 C26 F4 163.0(16)
C24 C23 C26 F6 109(2)
C22 C23 C26 F6 -72(2)
C24 C23 C26 F5 -136.8(17)
C22 C23 C26 F5 42(2)
N3 C27 C28 C29 -6(3)
C38 C27 C28 C29 177.9(16)
N3 C27 C28 C33 171.2(16)
C38 C27 C28 C33 -4.9(15)
C33 C28 C29 C30 3(2)
C27 C28 C29 C30 179.7(15)
C28 C29 C30 C31 -5(2)
C29 C30 C31 C32 5(2)
C30 C31 C32 C34 -178.6(15)
C30 C31 C32 C33 -2(2)
C34 C32 C33 C28 176.8(13)
C31 C32 C33 C28 0(2)
C34 C32 C33 C37 -5(2)
C31 C32 C33 C37 178.5(13)
C29 C28 C33 C32 0(2)
C27 C28 C33 C32 -177.9(13)
C29 C28 C33 C37 -179.0(12)
C27 C28 C33 C37 3.3(16)
C33 C32 C34 C35 2(2)
C31 C32 C34 C35 178.2(15)
C32 C34 C35 C36 1(2)
C34 C35 C36 C37 0(2)
C35 C36 C37 C33 -2(2)
C35 C36 C37 C38 -176.9(15)
C32 C33 C37 C36 5(2)
C28 C33 C37 C36 -176.2(13)
C32 C33 C37 C38 -178.9(13)
C28 C33 C37 C38 -0.1(15)
C36 C37 C38 N4 -9(3)
C33 C37 C38 N4 176.1(15)
C36 C37 C38 C27 172.0(16)
C33 C37 C38 C27 -2.9(14)
N3 C27 C38 N4 8.7(19)
C28 C27 C38 N4 -174.2(12)
N3 C27 C38 C37 -172.1(12)
C28 C27 C38 C37 4.9(15)
C44 C39 C40 C41 -8(2)
N3 C39 C40 C41 177.4(13)
C39 C40 C41 C42 5(2)
C40 C41 C42 C43 -1(3)
C40 C41 C42 C45 -179.3(15)
C41 C42 C43 C44 0(2)
C45 C42 C43 C44 178.2(15)
C40 C39 C44 C43 7(2)
N3 C39 C44 C43 -178.8(13)
C42 C43 C44 C39 -3(2)
C41 C42 C45 F7 -111.6(19)
C43 C42 C45 F7 70(2)
C41 C42 C45 F9 11(2)
C43 C42 C45 F9 -166.7(16)
C41 C42 C45 F8 128.0(17)
C43 C42 C45 F8 -50(2)
C51 C46 C47 C48 0(2)
N4 C46 C47 C48 179.1(12)
C46 C47 C48 C49 1(2)
C47 C48 C49 C50 -3(2)
C47 C48 C49 C52 177.7(14)
C48 C49 C50 C51 4(2)
C52 C49 C50 C51 -176.6(14)
C47 C46 C51 C50 1(2)
N4 C46 C51 C50 -178.1(13)
C49 C50 C51 C46 -3(2)
C50 C49 C52 F10 -23(2)
C48 C49 C52 F10 156.8(14)
C50 C49 C52 F11 -146.7(15)
C48 C49 C52 F11 33(2)
C50 C49 C52 F12 96.5(18)
C48 C49 C52 F12 -83.8(17)
C2 C1 N1 C13 5(3)
C12 C1 N1 C13 -173.1(12)
C2 C1 N1 Zn1 -175.4(13)
C12 C1 N1 Zn1 6.7(16)
C18 C13 N1 C1 71.5(19)
C14 C13 N1 C1 -110.8(16)
C18 C13 N1 Zn1 -108.3(13)
C14 C13 N1 Zn1 69.4(15)
C11 C12 N2 C20 -8(3)
C1 C12 N2 C20 176.8(12)
C11 C12 N2 Zn1 177.6(15)
C1 C12 N2 Zn1 2.1(16)
C25 C20 N2 C12 -66.9(19)
C21 C20 N2 C12 117.2(17)
C25 C20 N2 Zn1 107.2(14)
C21 C20 N2 Zn1 -68.6(18)
C28 C27 N3 C39 6(2)
C38 C27 N3 C39 -178.3(12)
C28 C27 N3 Zn2 -179.3(14)
C38 C27 N3 Zn2 -3.4(15)
C44 C39 N3 C27 63.4(19)
C40 C39 N3 C27 -121.8(15)
C44 C39 N3 Zn2 -110.8(13)
C40 C39 N3 Zn2 64.0(17)
C37 C38 N4 C46 -6(2)
C27 C38 N4 C46 172.8(11)
C37 C38 N4 Zn2 172.0(13)
C27 C38 N4 Zn2 -9.1(16)
C47 C46 N4 C38 107.2(15)
C51 C46 N4 C38 -73.5(18)
C47 C46 N4 Zn2 -70.6(16)
C51 C46 N4 Zn2 108.8(13)
